data_7019307
loop_
_publ_author_name
'Brazeau, Allison L.'
'Jones, Nathan D.'
'Ragogna, Paul J.'

_publ_section_title
;
 Chemistry of the heavy group 15 elements with the pyridyl tethered
 1,2-bis(imino)acenaphthene &quot;clamshell&quot; ligand.
;
_journal_issue 26
_journal_name_full 'Dalton transactions (Cambridge, England : 2003)'
_journal_page_first 7890
_journal_page_last 7896
_journal_paper_doi 10.1039/c2dt30171g
_journal_volume 41
_journal_year 2012
_chemical_formula_moiety 'C33 H25 As Cl N3'
_chemical_formula_sum 'C33 H25 As Cl N3'
_chemical_formula_weight 573.93
_chemical_name_systematic
;
?
;
_space_group_IT_number 2
_symmetry_cell_setting triclinic
_symmetry_space_group_name_Hall '-P 1'
_symmetry_space_group_name_H-M 'P -1'
_atom_sites_solution_hydrogens geom
_atom_sites_solution_primary direct
_atom_sites_solution_secondary difmap
_audit_creation_method SHELXL-97
_cell_angle_alpha 103.03(3)
_cell_angle_beta 99.79(3)
_cell_angle_gamma 94.54(3)
_cell_formula_units_Z 4
_cell_length_a 11.106(2)
_cell_length_b 14.813(3)
_cell_length_c 16.560(3)
_cell_measurement_reflns_used 79727
_cell_measurement_temperature 150(2)
_cell_measurement_theta_max 26.730
_cell_measurement_theta_min 1.67
_cell_volume 2595.9(10)
_computing_cell_refinement 'Bruker SAINT'
_computing_data_collection 'Bruker APEX2'
_computing_data_reduction 'Bruker SAINT'
_computing_molecular_graphics 'Bruker SHELXTL'
_computing_publication_material 'Bruker SHELXTL'
_computing_structure_refinement 'SHELXL-97 (Sheldrick, 2008)'
_computing_structure_solution 'SHELXS-97 (Sheldrick, 2008)'
_diffrn_ambient_temperature 150(2)
_diffrn_measured_fraction_theta_full 1.000
_diffrn_measured_fraction_theta_max 1.000
_diffrn_measurement_device_type 'Bruker APEX-II CCD'
_diffrn_measurement_method '\f and \w scans'
_diffrn_radiation_monochromator graphite
_diffrn_radiation_source 'fine-focus sealed tube'
_diffrn_radiation_type MoK\a
_diffrn_radiation_wavelength 0.71073
_diffrn_reflns_av_R_equivalents 0.0434
_diffrn_reflns_av_sigmaI/netI 0.0344
_diffrn_reflns_limit_h_max 14
_diffrn_reflns_limit_h_min -14
_diffrn_reflns_limit_k_max 18
_diffrn_reflns_limit_k_min -18
_diffrn_reflns_limit_l_max 20
_diffrn_reflns_limit_l_min -20
_diffrn_reflns_number 75290
_diffrn_reflns_theta_full 26.73
_diffrn_reflns_theta_max 26.73
_diffrn_reflns_theta_min 1.67
_exptl_absorpt_coefficient_mu 1.441
_exptl_absorpt_correction_T_max 0.8812
_exptl_absorpt_correction_T_min 0.8129
_exptl_absorpt_correction_type multi-scan
_exptl_crystal_colour red
_exptl_crystal_density_diffrn 1.469
_exptl_crystal_density_method 'not measured'
_exptl_crystal_description block
_exptl_crystal_F_000 1176
_exptl_crystal_size_max 0.15
_exptl_crystal_size_mid 0.11
_exptl_crystal_size_min 0.09
_refine_diff_density_max 0.439
_refine_diff_density_min -0.653
_refine_diff_density_rms 0.065
_refine_ls_extinction_method none
_refine_ls_goodness_of_fit_ref 1.054
_refine_ls_hydrogen_treatment constr
_refine_ls_matrix_type full
_refine_ls_number_parameters 685
_refine_ls_number_reflns 11003
_refine_ls_number_restraints 0
_refine_ls_restrained_S_all 1.054
_refine_ls_R_factor_all 0.0565
_refine_ls_R_factor_gt 0.0360
_refine_ls_shift/su_max 0.005
_refine_ls_shift/su_mean 0.000
_refine_ls_structure_factor_coef Fsqd
_refine_ls_weighting_details 'calc w=1/[\s^2^(Fo^2^)+(0.0353P)^2^+2.6425P] where P=(Fo^2^+2Fc^2^)/3'
_refine_ls_weighting_scheme calc
_refine_ls_wR_factor_gt 0.0824
_refine_ls_wR_factor_ref 0.0902
_reflns_number_gt 8468
_reflns_number_total 11003
_reflns_threshold_expression >2sigma(I)
_cod_data_source_file c2dt30171g.txt
_cod_data_source_block 3As
_cod_original_cell_volume 2595.8(9)
_cod_original_sg_symbol_Hall -P1
_cod_original_sg_symbol_H-M P-1
_cod_database_code 7019307

loop_
_symmetry_equiv_pos_as_xyz
'x, y, z'
'-x, -y, -z'

loop_
_atom_site_label
_atom_site_type_symbol
_atom_site_fract_x
_atom_site_fract_y
_atom_site_fract_z
_atom_site_U_iso_or_equiv
_atom_site_adp_type
_atom_site_occupancy
_atom_site_symmetry_multiplicity
_atom_site_calc_flag
_atom_site_refinement_flags
As1 As 1.03421(3) 1.197419(18) 0.623726(17) 0.02641(8) Uani 1 1 d .
As2 As 0.72864(3) 0.791849(19) 0.773897(17) 0.02539(8) Uani 1 1 d .
Cl2 Cl 0.94684(7) 0.82207(6) 0.80448(5) 0.04056(18) Uani 1 1 d .
Cl1 Cl 0.88297(8) 1.28335(5) 0.56610(5) 0.04307(19) Uani 1 1 d .
N5 N 0.70342(19) 0.75324(15) 0.86728(13) 0.0220(4) Uani 1 1 d .
N1 N 1.07653(19) 1.27484(14) 0.73057(13) 0.0224(5) Uani 1 1 d .
N2 N 0.93793(19) 1.12268(14) 0.66741(13) 0.0225(5) Uani 1 1 d .
C18 C 0.9095(2) 0.95223(17) 0.61812(15) 0.0205(5) Uani 1 1 d .
N3 N 1.26170(19) 1.08931(15) 0.68677(14) 0.0258(5) Uani 1 1 d .
C45 C 0.7010(2) 0.51113(19) 0.76696(18) 0.0278(6) Uani 1 1 d .
N4 N 0.7116(2) 0.66843(15) 0.71760(13) 0.0245(5) Uani 1 1 d .
C54 C 0.3630(2) 0.78986(17) 0.77544(17) 0.0232(5) Uani 1 1 d .
C35 C 0.6988(2) 0.65737(18) 0.85347(16) 0.0238(5) Uani 1 1 d .
C22 C 1.3604(2) 0.95206(19) 0.65309(17) 0.0279(6) Uani 1 1 d .
H22A H 1.3548 0.8879 0.6253 0.033 Uiso 1 1 calc R
N6 N 0.42822(19) 0.73890(15) 0.72447(14) 0.0240(5) Uani 1 1 d .
C4 C 0.7967(2) 1.06089(18) 0.81910(18) 0.0264(6) Uani 1 1 d .
H4A H 0.7691 1.0098 0.7714 0.032 Uiso 1 1 calc R
C11 C 1.0333(2) 1.36098(18) 0.93668(17) 0.0267(6) Uani 1 1 d .
H11A H 1.0856 1.4111 0.9291 0.032 Uiso 1 1 calc R
C13 C 0.8621(2) 1.03744(16) 0.62055(15) 0.0198(5) Uani 1 1 d .
C17 C 0.8335(2) 0.87137(18) 0.57243(16) 0.0250(6) Uani 1 1 d .
H17A H 0.8629 0.8125 0.5704 0.030 Uiso 1 1 calc R
C51 C 0.6000(2) 0.83178(18) 0.97754(16) 0.0227(5) Uani 1 1 d .
C41 C 0.6861(2) 0.50165(19) 0.84899(18) 0.0277(6) Uani 1 1 d .
C10 C 0.9974(3) 1.3645(2) 1.01601(17) 0.0325(7) Uani 1 1 d .
H10A H 1.0270 1.4181 1.0611 0.039 Uiso 1 1 calc R
C12 C 0.9908(2) 1.28388(17) 0.87176(16) 0.0214(5) Uani 1 1 d .
C53 C 0.4373(2) 0.84839(18) 0.85750(17) 0.0253(6) Uani 1 1 d .
H53A H 0.3876 0.8958 0.8827 0.030 Uiso 1 1 calc R
H53B H 0.5111 0.8818 0.8463 0.030 Uiso 1 1 calc R
C61 C 0.6627(2) 0.64767(18) 0.56438(16) 0.0250(6) Uani 1 1 d .
C32 C 1.0795(3) 1.44346(18) 0.76623(17) 0.0294(6) Uani 1 1 d .
H32A H 0.9948 1.4350 0.7691 0.035 Uiso 1 1 calc R
C33 C 1.1421(2) 1.36691(17) 0.74642(16) 0.0235(5) Uani 1 1 d .
C19 C 1.0398(2) 0.94994(18) 0.66017(17) 0.0245(6) Uani 1 1 d .
H19A H 1.0449 0.8919 0.6802 0.029 Uiso 1 1 calc R
H19B H 1.0637 1.0035 0.7101 0.029 Uiso 1 1 calc R
C1 C 1.0027(2) 1.24891(17) 0.78368(16) 0.0214(5) Uani 1 1 d .
C25 C 1.3690(2) 1.13586(19) 0.73398(17) 0.0266(6) Uani 1 1 d .
C49 C 0.7229(3) 0.9353(2) 1.10492(17) 0.0323(6) Uani 1 1 d .
H49A H 0.7268 0.9765 1.1586 0.039 Uiso 1 1 calc R
C8 C 0.9099(2) 1.21206(17) 0.88680(16) 0.0216(5) Uani 1 1 d .
C52 C 0.4783(2) 0.78978(19) 0.92141(16) 0.0255(6) Uani 1 1 d .
H52A H 0.4152 0.7861 0.9566 0.031 Uiso 1 1 calc R
H52B H 0.4850 0.7255 0.8903 0.031 Uiso 1 1 calc R
C46 C 0.7095(2) 0.81493(17) 0.94905(15) 0.0220(5) Uani 1 1 d .
C24 C 1.4759(3) 1.0927(2) 0.74083(19) 0.0334(7) Uani 1 1 d .
H24A H 1.5513 1.1266 0.7734 0.040 Uiso 1 1 calc R
C14 C 0.7435(2) 1.04125(19) 0.57960(17) 0.0275(6) Uani 1 1 d .
H14A H 0.7122 1.0996 0.5830 0.033 Uiso 1 1 calc R
C2 C 0.9310(2) 1.16475(17) 0.75001(16) 0.0207(5) Uani 1 1 d .
C62 C 0.6984(3) 0.61895(19) 0.48624(18) 0.0319(6) Uani 1 1 d .
H62A H 0.6455 0.6241 0.4364 0.038 Uiso 1 1 calc R
C21 C 1.2567(2) 0.99922(18) 0.64739(16) 0.0232(5) Uani 1 1 d .
C23 C 1.4707(3) 0.9995(2) 0.69932(19) 0.0334(7) Uani 1 1 d .
H23A H 1.5427 0.9688 0.7029 0.040 Uiso 1 1 calc R
C5 C 0.7615(3) 1.0605(2) 0.89824(18) 0.0318(6) Uani 1 1 d .
H5A H 0.7107 1.0079 0.9026 0.038 Uiso 1 1 calc R
C34 C 0.7066(2) 0.61146(18) 0.77324(17) 0.0251(6) Uani 1 1 d .
C57 C 0.2415(2) 0.67597(19) 0.62567(18) 0.0279(6) Uani 1 1 d .
H57A H 0.2010 0.6359 0.5732 0.033 Uiso 1 1 calc R
C36 C 0.6826(2) 0.59012(19) 0.90442(17) 0.0252(6) Uani 1 1 d .
C28 C 1.2668(3) 1.37716(18) 0.73938(16) 0.0269(6) Uani 1 1 d .
C20 C 1.1309(2) 0.95408(18) 0.60000(16) 0.0250(6) Uani 1 1 d .
H20A H 1.1368 0.8900 0.5682 0.030 Uiso 1 1 calc R
H20B H 1.0995 0.9898 0.5588 0.030 Uiso 1 1 calc R
C6 C 0.7986(3) 1.1335(2) 0.96781(18) 0.0316(6) Uani 1 1 d .
H6B H 0.7735 1.1306 1.0193 0.038 Uiso 1 1 calc R
C59 C 0.4477(2) 0.62549(19) 0.59913(17) 0.0278(6) Uani 1 1 d .
H59A H 0.3947 0.5831 0.5485 0.033 Uiso 1 1 calc R
H59B H 0.4915 0.5865 0.6329 0.033 Uiso 1 1 calc R
C50 C 0.6091(3) 0.89288(19) 1.05631(17) 0.0299(6) Uani 1 1 d .
H50A H 0.5363 0.9059 1.0773 0.036 Uiso 1 1 calc R
C3 C 0.8711(2) 1.13664(17) 0.81382(16) 0.0206(5) Uani 1 1 d .
C63 C 0.8089(3) 0.5832(2) 0.47979(19) 0.0375(7) Uani 1 1 d .
H63A H 0.8317 0.5650 0.4262 0.045 Uiso 1 1 calc R
C58 C 0.3678(2) 0.68212(17) 0.65089(16) 0.0239(5) Uani 1 1 d .
C9 C 0.9225(3) 1.2946(2) 1.02997(17) 0.0318(6) Uani 1 1 d .
H9A H 0.9021 1.2998 1.0841 0.038 Uiso 1 1 calc R
C40 C 0.6792(2) 0.4180(2) 0.8727(2) 0.0355(7) Uani 1 1 d .
C48 C 0.8290(3) 0.9180(2) 1.07586(18) 0.0334(7) Uani 1 1 d .
H48A H 0.9065 0.9474 1.1090 0.040 Uiso 1 1 calc R
C37 C 0.6659(3) 0.5925(2) 0.98523(18) 0.0331(7) Uani 1 1 d .
H37A H 0.6609 0.6498 1.0235 0.040 Uiso 1 1 calc R
C26 C 1.3607(3) 1.23583(19) 0.77779(17) 0.0296(6) Uani 1 1 d .
H26A H 1.4389 1.2624 0.8177 0.036 Uiso 1 1 calc R
H26B H 1.2937 1.2376 0.8104 0.036 Uiso 1 1 calc R
C15 C 0.6708(2) 0.9591(2) 0.53352(18) 0.0298(6) Uani 1 1 d .
H15A H 0.5899 0.9611 0.5045 0.036 Uiso 1 1 calc R
C66 C 0.7425(2) 0.63829(18) 0.63600(16) 0.0256(6) Uani 1 1 d .
C47 C 0.8229(3) 0.8571(2) 0.99725(17) 0.0294(6) Uani 1 1 d .
H47A H 0.8962 0.8445 0.9768 0.035 Uiso 1 1 calc R
C60 C 0.5428(2) 0.68736(19) 0.57104(17) 0.0273(6) Uani 1 1 d .
H60A H 0.5061 0.6972 0.5154 0.033 Uiso 1 1 calc R
H60B H 0.5603 0.7491 0.6119 0.033 Uiso 1 1 calc R
C27 C 1.3353(3) 1.29454(19) 0.71237(18) 0.0296(6) Uani 1 1 d .
H27A H 1.4148 1.3177 0.7003 0.036 Uiso 1 1 calc R
H27B H 1.2867 1.2536 0.6592 0.036 Uiso 1 1 calc R
C44 C 0.7076(3) 0.4304(2) 0.7075(2) 0.0362(7) Uani 1 1 d .
H44A H 0.7166 0.4328 0.6520 0.043 Uiso 1 1 calc R
C29 C 1.3257(3) 1.46851(19) 0.75635(17) 0.0306(6) Uani 1 1 d .
H29A H 1.4101 1.4780 0.7530 0.037 Uiso 1 1 calc R
C30 C 1.2641(3) 1.54490(19) 0.77781(17) 0.0335(7) Uani 1 1 d .
H30A H 1.3064 1.6061 0.7898 0.040 Uiso 1 1 calc R
C64 C 0.8857(3) 0.5742(2) 0.5517(2) 0.0409(8) Uani 1 1 d .
H64A H 0.9610 0.5489 0.5476 0.049 Uiso 1 1 calc R
C31 C 1.1409(3) 1.53265(19) 0.78186(17) 0.0322(6) Uani 1 1 d .
H31A H 1.0982 1.5854 0.7954 0.039 Uiso 1 1 calc R
C16 C 0.7165(2) 0.87479(19) 0.53005(17) 0.0276(6) Uani 1 1 d .
H16A H 0.6670 0.8186 0.4982 0.033 Uiso 1 1 calc R
C56 C 0.1751(2) 0.72879(19) 0.67769(19) 0.0311(6) Uani 1 1 d .
H56A H 0.0884 0.7260 0.6612 0.037 Uiso 1 1 calc R
C65 C 0.8530(3) 0.6022(2) 0.63001(19) 0.0353(7) Uani 1 1 d .
H65A H 0.9064 0.5967 0.6795 0.042 Uiso 1 1 calc R
C43 C 0.7008(3) 0.3439(2) 0.7308(2) 0.0424(8) Uani 1 1 d .
H43A H 0.7057 0.2887 0.6898 0.051 Uiso 1 1 calc R
C7 C 0.8747(2) 1.21394(19) 0.96384(17) 0.0261(6) Uani 1 1 d .
C42 C 0.6875(3) 0.3367(2) 0.8099(2) 0.0427(8) Uani 1 1 d .
H42A H 0.6838 0.2774 0.8229 0.051 Uiso 1 1 calc R
C55 C 0.2361(2) 0.78584(18) 0.75422(18) 0.0285(6) Uani 1 1 d .
H55A H 0.1918 0.8216 0.7916 0.034 Uiso 1 1 calc R
C38 C 0.6564(3) 0.5070(2) 1.0099(2) 0.0417(8) Uani 1 1 d .
H38A H 0.6446 0.5083 1.0656 0.050 Uiso 1 1 calc R
C39 C 0.6634(3) 0.4229(2) 0.9572(2) 0.0430(8) Uani 1 1 d .
H39A H 0.6577 0.3675 0.9769 0.052 Uiso 1 1 calc R

loop_
_atom_site_aniso_label
_atom_site_aniso_U_11
_atom_site_aniso_U_22
_atom_site_aniso_U_33
_atom_site_aniso_U_23
_atom_site_aniso_U_13
_atom_site_aniso_U_12
As1 0.03467(16) 0.02063(14) 0.02373(15) 0.00149(11) 0.01235(12) -0.00106(11)
As2 0.03159(15) 0.02443(15) 0.02271(15) 0.00688(11) 0.00816(11) 0.00914(11)
Cl2 0.0340(4) 0.0519(5) 0.0393(4) 0.0154(4) 0.0128(3) 0.0017(3)
Cl1 0.0649(5) 0.0363(4) 0.0294(4) 0.0108(3) 0.0069(4) 0.0117(4)
N5 0.0245(11) 0.0227(11) 0.0194(11) 0.0039(9) 0.0060(9) 0.0065(9)
N1 0.0273(11) 0.0166(10) 0.0223(11) 0.0015(9) 0.0075(9) -0.0007(9)
N2 0.0267(11) 0.0172(10) 0.0228(11) 0.0019(9) 0.0073(9) 0.0001(9)
C18 0.0223(13) 0.0222(13) 0.0180(12) 0.0051(10) 0.0065(10) 0.0026(10)
N3 0.0231(11) 0.0272(12) 0.0285(12) 0.0084(10) 0.0056(9) 0.0049(9)
C45 0.0193(13) 0.0258(14) 0.0377(16) 0.0054(12) 0.0058(11) 0.0043(11)
N4 0.0284(12) 0.0246(11) 0.0215(11) 0.0036(9) 0.0085(9) 0.0077(9)
C54 0.0218(13) 0.0197(13) 0.0292(14) 0.0098(11) 0.0024(11) 0.0032(10)
C35 0.0203(13) 0.0274(14) 0.0247(14) 0.0068(11) 0.0048(10) 0.0066(11)
C22 0.0306(15) 0.0260(14) 0.0311(15) 0.0097(12) 0.0101(12) 0.0101(12)
N6 0.0235(11) 0.0229(11) 0.0259(12) 0.0078(9) 0.0038(9) 0.0006(9)
C4 0.0220(13) 0.0243(14) 0.0326(15) 0.0069(11) 0.0049(11) 0.0026(11)
C11 0.0246(14) 0.0242(14) 0.0281(15) 0.0034(11) 0.0004(11) 0.0028(11)
C13 0.0253(13) 0.0162(12) 0.0180(12) 0.0029(10) 0.0069(10) 0.0008(10)
C17 0.0293(14) 0.0178(13) 0.0277(14) 0.0041(11) 0.0074(11) 0.0024(11)
C51 0.0252(13) 0.0235(13) 0.0205(13) 0.0066(10) 0.0046(10) 0.0055(11)
C41 0.0163(12) 0.0290(14) 0.0385(16) 0.0117(12) 0.0030(11) 0.0027(11)
C10 0.0365(16) 0.0334(16) 0.0215(14) -0.0042(12) 0.0005(12) 0.0105(13)
C12 0.0208(13) 0.0215(13) 0.0220(13) 0.0055(10) 0.0018(10) 0.0074(10)
C53 0.0208(13) 0.0232(13) 0.0313(15) 0.0047(11) 0.0047(11) 0.0057(10)
C61 0.0312(14) 0.0203(13) 0.0233(14) 0.0034(10) 0.0100(11) -0.0024(11)
C32 0.0346(15) 0.0232(14) 0.0290(15) 0.0040(11) 0.0057(12) 0.0024(12)
C33 0.0327(14) 0.0180(12) 0.0189(13) 0.0040(10) 0.0057(11) -0.0015(11)
C19 0.0238(13) 0.0225(13) 0.0279(14) 0.0094(11) 0.0021(11) 0.0029(10)
C1 0.0231(13) 0.0190(12) 0.0227(13) 0.0058(10) 0.0041(10) 0.0049(10)
C25 0.0247(14) 0.0287(14) 0.0285(15) 0.0122(12) 0.0054(11) 0.0007(11)
C49 0.0437(17) 0.0323(15) 0.0181(14) 0.0017(11) 0.0006(12) 0.0122(13)
C8 0.0194(12) 0.0226(13) 0.0238(13) 0.0075(10) 0.0029(10) 0.0064(10)
C52 0.0228(13) 0.0289(14) 0.0249(14) 0.0039(11) 0.0080(11) 0.0039(11)
C46 0.0258(13) 0.0234(13) 0.0179(13) 0.0057(10) 0.0040(10) 0.0078(11)
C24 0.0222(14) 0.0359(16) 0.0424(18) 0.0132(14) 0.0034(12) 0.0013(12)
C14 0.0265(14) 0.0243(14) 0.0340(16) 0.0085(12) 0.0080(12) 0.0071(11)
C2 0.0212(12) 0.0196(12) 0.0219(13) 0.0059(10) 0.0039(10) 0.0044(10)
C62 0.0425(17) 0.0276(15) 0.0236(14) 0.0028(11) 0.0105(12) -0.0056(13)
C21 0.0244(13) 0.0265(14) 0.0211(13) 0.0088(11) 0.0068(10) 0.0040(11)
C23 0.0227(14) 0.0392(17) 0.0429(18) 0.0167(14) 0.0077(12) 0.0094(12)
C5 0.0283(15) 0.0342(16) 0.0379(17) 0.0153(13) 0.0117(12) 0.0035(12)
C34 0.0209(13) 0.0276(14) 0.0270(14) 0.0051(11) 0.0063(11) 0.0045(11)
C57 0.0268(14) 0.0251(14) 0.0292(15) 0.0100(11) -0.0038(11) -0.0009(11)
C36 0.0183(13) 0.0287(14) 0.0307(15) 0.0122(12) 0.0033(11) 0.0033(11)
C28 0.0322(15) 0.0243(14) 0.0235(14) 0.0074(11) 0.0038(11) -0.0012(11)
C20 0.0267(14) 0.0248(13) 0.0218(13) 0.0027(11) 0.0030(11) 0.0057(11)
C6 0.0324(15) 0.0378(16) 0.0319(16) 0.0146(13) 0.0157(12) 0.0098(13)
C59 0.0266(14) 0.0263(14) 0.0277(15) 0.0046(11) 0.0031(11) -0.0030(11)
C50 0.0332(15) 0.0340(16) 0.0235(14) 0.0054(12) 0.0075(12) 0.0107(12)
C3 0.0183(12) 0.0216(13) 0.0237(13) 0.0081(10) 0.0029(10) 0.0077(10)
C63 0.0484(18) 0.0311(16) 0.0306(16) -0.0048(12) 0.0212(14) -0.0030(14)
C58 0.0256(13) 0.0205(13) 0.0260(14) 0.0099(11) 0.0021(11) -0.0009(10)
C9 0.0377(16) 0.0382(16) 0.0226(14) 0.0075(12) 0.0098(12) 0.0147(13)
C40 0.0198(14) 0.0317(16) 0.056(2) 0.0179(14) 0.0015(13) 0.0028(12)
C48 0.0294(15) 0.0369(16) 0.0282(15) 0.0059(13) -0.0075(12) 0.0032(13)
C37 0.0284(15) 0.0413(17) 0.0320(16) 0.0149(13) 0.0047(12) 0.0041(13)
C26 0.0257(14) 0.0321(15) 0.0290(15) 0.0076(12) 0.0025(11) -0.0024(11)
C15 0.0196(13) 0.0351(16) 0.0340(16) 0.0091(12) 0.0032(11) 0.0016(11)
C66 0.0283(14) 0.0241(14) 0.0237(14) 0.0011(11) 0.0095(11) 0.0033(11)
C47 0.0252(14) 0.0354(16) 0.0268(15) 0.0058(12) 0.0032(11) 0.0086(12)
C60 0.0303(15) 0.0283(14) 0.0239(14) 0.0085(11) 0.0051(11) 0.0012(11)
C27 0.0271(14) 0.0299(15) 0.0342(16) 0.0107(12) 0.0101(12) -0.0007(11)
C44 0.0300(15) 0.0312(16) 0.0454(18) 0.0015(13) 0.0116(13) 0.0050(12)
C29 0.0334(15) 0.0317(15) 0.0256(15) 0.0098(12) 0.0031(12) -0.0050(12)
C30 0.0537(19) 0.0198(14) 0.0236(15) 0.0070(11) 0.0015(13) -0.0075(13)
C64 0.0341(16) 0.0420(18) 0.0411(18) -0.0076(14) 0.0154(14) 0.0069(14)
C31 0.0483(18) 0.0227(14) 0.0248(15) 0.0042(11) 0.0057(13) 0.0066(13)
C16 0.0286(14) 0.0266(14) 0.0246(14) 0.0021(11) 0.0063(11) -0.0055(11)
C56 0.0200(13) 0.0275(14) 0.0444(18) 0.0140(13) -0.0047(12) 0.0032(11)
C65 0.0281(15) 0.0427(17) 0.0316(16) -0.0014(13) 0.0090(12) 0.0078(13)
C43 0.0277(16) 0.0251(15) 0.069(2) -0.0013(15) 0.0118(15) 0.0046(12)
C7 0.0253(14) 0.0311(15) 0.0245(14) 0.0083(11) 0.0061(11) 0.0119(11)
C42 0.0247(15) 0.0283(16) 0.077(3) 0.0186(16) 0.0075(15) 0.0038(12)
C55 0.0236(14) 0.0232(14) 0.0407(17) 0.0113(12) 0.0058(12) 0.0052(11)
C38 0.0329(16) 0.057(2) 0.0424(19) 0.0300(17) 0.0038(14) 0.0014(15)
C39 0.0290(16) 0.047(2) 0.061(2) 0.0340(18) 0.0024(15) 0.0027(14)

loop_
_atom_type_symbol
_atom_type_description
_atom_type_scat_dispersion_real
_atom_type_scat_dispersion_imag
_atom_type_scat_source
C C 0.0033 0.0016 'International Tables Vol C Tables 4.2.6.8 and 6.1.1.4'
H H 0.0000 0.0000 'International Tables Vol C Tables 4.2.6.8 and 6.1.1.4'
N N 0.0061 0.0033 'International Tables Vol C Tables 4.2.6.8 and 6.1.1.4'
Cl Cl 0.1484 0.1585 'International Tables Vol C Tables 4.2.6.8 and 6.1.1.4'
As As 0.0499 2.0058 'International Tables Vol C Tables 4.2.6.8 and 6.1.1.4'

loop_
_geom_angle_atom_site_label_1
_geom_angle_atom_site_label_2
_geom_angle_atom_site_label_3
_geom_angle
N2 As1 N1 87.19(9)
N2 As1 Cl1 99.99(7)
N1 As1 Cl1 97.76(8)
N5 As2 N4 87.76(10)
N5 As2 Cl2 99.80(7)
N4 As2 Cl2 99.10(8)
C35 N5 C46 123.7(2)
C35 N5 As2 111.12(16)
C46 N5 As2 124.30(17)
C1 N1 C33 123.2(2)
C1 N1 As1 111.07(16)
C33 N1 As1 121.93(16)
C2 N2 C13 122.2(2)
C2 N2 As1 111.46(16)
C13 N2 As1 125.65(16)
C17 C18 C13 117.5(2)
C17 C18 C19 121.9(2)
C13 C18 C19 120.5(2)
C21 N3 C25 119.6(2)
C44 C45 C41 117.2(3)
C44 C45 C34 138.4(3)
C41 C45 C34 104.4(2)
C34 N4 C66 123.5(2)
C34 N4 As2 110.64(16)
C66 N4 As2 122.54(17)
N6 C54 C55 122.0(2)
N6 C54 C53 115.1(2)
C55 C54 C53 122.8(2)
C34 C35 N5 115.1(2)
C34 C35 C36 110.0(2)
N5 C35 C36 134.9(2)
C23 C22 C21 119.2(3)
C23 C22 H22A 120.4
C21 C22 H22A 120.4
C54 N6 C58 118.7(2)
C3 C4 C5 118.4(3)
C3 C4 H4A 120.8
C5 C4 H4A 120.8
C12 C11 C10 118.6(3)
C12 C11 H11A 120.7
C10 C11 H11A 120.7
C14 C13 C18 121.4(2)
C14 C13 N2 119.5(2)
C18 C13 N2 119.1(2)
C16 C17 C18 121.4(2)
C16 C17 H17A 119.3
C18 C17 H17A 119.3
C50 C51 C46 117.4(2)
C50 C51 C52 122.4(2)
C46 C51 C52 120.1(2)
C40 C41 C36 123.9(3)
C40 C41 C45 124.6(3)
C36 C41 C45 111.5(2)
C9 C10 C11 122.9(3)
C9 C10 H10A 118.5
C11 C10 H10A 118.5
C11 C12 C8 117.8(2)
C11 C12 C1 138.2(2)
C8 C12 C1 104.0(2)
C54 C53 C52 112.6(2)
C54 C53 H53A 109.1
C52 C53 H53A 109.1
C54 C53 H53B 109.1
C52 C53 H53B 109.1
H53A C53 H53B 107.8
C66 C61 C62 117.4(3)
C66 C61 C60 121.2(2)
C62 C61 C60 121.4(3)
C33 C32 C31 119.6(3)
C33 C32 H32A 120.2
C31 C32 H32A 120.2
C32 C33 C28 121.5(2)
C32 C33 N1 118.7(2)
C28 C33 N1 119.7(2)
C18 C19 C20 112.1(2)
C18 C19 H19A 109.2
C20 C19 H19A 109.2
C18 C19 H19B 109.2
C20 C19 H19B 109.2
H19A C19 H19B 107.9
C2 C1 N1 114.0(2)
C2 C1 C12 109.6(2)
N1 C1 C12 136.0(2)
N3 C25 C24 121.2(3)
N3 C25 C26 114.2(2)
C24 C25 C26 124.6(2)
C48 C49 C50 120.4(3)
C48 C49 H49A 119.8
C50 C49 H49A 119.8
C7 C8 C3 123.5(2)
C7 C8 C12 124.4(2)
C3 C8 C12 112.1(2)
C51 C52 C53 111.4(2)
C51 C52 H52A 109.4
C53 C52 H52A 109.4
C51 C52 H52B 109.4
C53 C52 H52B 109.4
H52A C52 H52B 108.0
C47 C46 C51 121.4(2)
C47 C46 N5 119.7(2)
C51 C46 N5 118.9(2)
C23 C24 C25 119.1(3)
C23 C24 H24A 120.5
C25 C24 H24A 120.5
C13 C14 C15 119.5(2)
C13 C14 H14A 120.3
C15 C14 H14A 120.3
C1 C2 N2 115.1(2)
C1 C2 C3 110.3(2)
N2 C2 C3 134.4(2)
C63 C62 C61 121.7(3)
C63 C62 H62A 119.1
C61 C62 H62A 119.1
N3 C21 C22 121.7(2)
N3 C21 C20 114.5(2)
C22 C21 C20 123.8(2)
C22 C23 C24 119.3(3)
C22 C23 H23A 120.4
C24 C23 H23A 120.4
C6 C5 C4 122.2(3)
C6 C5 H5A 118.9
C4 C5 H5A 118.9
C35 C34 N4 114.6(2)
C35 C34 C45 109.8(2)
N4 C34 C45 135.6(2)
C56 C57 C58 119.1(3)
C56 C57 H57A 120.4
C58 C57 H57A 120.4
C37 C36 C41 118.5(3)
C37 C36 C35 137.2(3)
C41 C36 C35 104.3(2)
C29 C28 C33 116.9(3)
C29 C28 C27 120.5(3)
C33 C28 C27 122.6(2)
C21 C20 C19 111.6(2)
C21 C20 H20A 109.3
C19 C20 H20A 109.3
C21 C20 H20B 109.3
C19 C20 H20B 109.3
H20A C20 H20B 108.0
C5 C6 C7 120.7(3)
C5 C6 H6B 119.7
C7 C6 H6B 119.7
C58 C59 C60 112.4(2)
C58 C59 H59A 109.1
C60 C59 H59A 109.1
C58 C59 H59B 109.1
C60 C59 H59B 109.1
H59A C59 H59B 107.9
C51 C50 C49 121.3(3)
C51 C50 H50A 119.3
C49 C50 H50A 119.3
C4 C3 C8 119.0(2)
C4 C3 C2 136.9(2)
C8 C3 C2 104.0(2)
C64 C63 C62 119.6(3)
C64 C63 H63A 120.2
C62 C63 H63A 120.2
N6 C58 C57 122.0(3)
N6 C58 C59 115.1(2)
C57 C58 C59 122.9(2)
C10 C9 C7 120.3(3)
C10 C9 H9A 119.9
C7 C9 H9A 119.9
C41 C40 C42 116.5(3)
C41 C40 C39 116.2(3)
C42 C40 C39 127.3(3)
C49 C48 C47 119.6(3)
C49 C48 H48A 120.2
C47 C48 H48A 120.2
C36 C37 C38 118.1(3)
C36 C37 H37A 120.9
C38 C37 H37A 120.9
C25 C26 C27 110.2(2)
C25 C26 H26A 109.6
C27 C26 H26A 109.6
C25 C26 H26B 109.6
C27 C26 H26B 109.6
H26A C26 H26B 108.1
C16 C15 C14 119.8(3)
C16 C15 H15A 120.1
C14 C15 H15A 120.1
C65 C66 C61 121.2(2)
C65 C66 N4 119.1(2)
C61 C66 N4 119.6(2)
C46 C47 C48 119.8(3)
C46 C47 H47A 120.1
C48 C47 H47A 120.1
C61 C60 C59 114.3(2)
C61 C60 H60A 108.7
C59 C60 H60A 108.7
C61 C60 H60B 108.7
C59 C60 H60B 108.7
H60A C60 H60B 107.6
C28 C27 C26 114.5(2)
C28 C27 H27A 108.6
C26 C27 H27A 108.6
C28 C27 H27B 108.6
C26 C27 H27B 108.6
H27A C27 H27B 107.6
C45 C44 C43 118.9(3)
C45 C44 H44A 120.5
C43 C44 H44A 120.5
C30 C29 C28 121.6(3)
C30 C29 H29A 119.2
C28 C29 H29A 119.2
C29 C30 C31 120.1(3)
C29 C30 H30A 119.9
C31 C30 H30A 119.9
C63 C64 C65 120.1(3)
C63 C64 H64A 120.0
C65 C64 H64A 120.0
C30 C31 C32 120.1(3)
C30 C31 H31A 119.9
C32 C31 H31A 119.9
C15 C16 C17 120.4(2)
C15 C16 H16A 119.8
C17 C16 H16A 119.8
C57 C56 C55 119.3(3)
C57 C56 H56A 120.4
C55 C56 H56A 120.4
C66 C65 C64 120.0(3)
C66 C65 H65A 120.0
C64 C65 H65A 120.0
C42 C43 C44 122.8(3)
C42 C43 H43A 118.6
C44 C43 H43A 118.6
C8 C7 C9 115.9(3)
C8 C7 C6 116.2(2)
C9 C7 C6 127.8(3)
C43 C42 C40 120.0(3)
C43 C42 H42A 120.0
C40 C42 H42A 120.0
C56 C55 C54 118.8(3)
C56 C55 H55A 120.6
C54 C55 H55A 120.6
C39 C38 C37 123.0(3)
C39 C38 H38A 118.5
C37 C38 H38A 118.5
C38 C39 C40 120.1(3)
C38 C39 H39A 119.9
C40 C39 H39A 119.9

loop_
_geom_bond_atom_site_label_1
_geom_bond_atom_site_label_2
_geom_bond_distance
As1 N2 1.825(2)
As1 N1 1.839(2)
As1 Cl1 2.3859(11)
As2 N5 1.822(2)
As2 N4 1.834(2)
As2 Cl2 2.3745(10)
N5 C35 1.382(3)
N5 C46 1.440(3)
N1 C1 1.393(3)
N1 C33 1.441(3)
N2 C2 1.387(3)
N2 C13 1.440(3)
C18 C17 1.390(3)
C18 C13 1.400(3)
C18 C19 1.503(4)
N3 C21 1.339(3)
N3 C25 1.348(3)
C45 C44 1.382(4)
C45 C41 1.432(4)
C45 C34 1.462(4)
N4 C34 1.387(3)
N4 C66 1.433(3)
C54 N6 1.347(3)
C54 C55 1.387(4)
C54 C53 1.501(4)
C35 C34 1.370(4)
C35 C36 1.463(4)
C22 C23 1.372(4)
C22 C21 1.394(4)
C22 H22A 0.9500
N6 C58 1.346(3)
C4 C3 1.368(4)
C4 C5 1.431(4)
C4 H4A 0.9500
C11 C12 1.368(4)
C11 C10 1.428(4)
C11 H11A 0.9500
C13 C14 1.387(4)
C17 C16 1.379(4)
C17 H17A 0.9500
C51 C50 1.392(4)
C51 C46 1.397(4)
C51 C52 1.503(4)
C41 C40 1.381(4)
C41 C36 1.428(4)
C10 C9 1.362(4)
C10 H10A 0.9500
C12 C8 1.430(4)
C12 C1 1.466(3)
C53 C52 1.547(4)
C53 H53A 0.9900
C53 H53B 0.9900
C61 C66 1.396(4)
C61 C62 1.402(4)
C61 C60 1.509(4)
C32 C33 1.383(4)
C32 C31 1.386(4)
C32 H32A 0.9500
C33 C28 1.409(4)
C19 C20 1.543(4)
C19 H19A 0.9900
C19 H19B 0.9900
C1 C2 1.370(3)
C25 C24 1.392(4)
C25 C26 1.512(4)
C49 C48 1.368(4)
C49 C50 1.393(4)
C49 H49A 0.9500
C8 C7 1.392(4)
C8 C3 1.426(4)
C52 H52A 0.9900
C52 H52B 0.9900
C46 C47 1.386(4)
C24 C23 1.390(4)
C24 H24A 0.9500
C14 C15 1.390(4)
C14 H14A 0.9500
C2 C3 1.458(3)
C62 C63 1.385(4)
C62 H62A 0.9500
C21 C20 1.502(4)
C23 H23A 0.9500
C5 C6 1.369(4)
C5 H5A 0.9500
C57 C56 1.379(4)
C57 C58 1.383(4)
C57 H57A 0.9500
C36 C37 1.375(4)
C28 C29 1.401(4)
C28 C27 1.514(4)
C20 H20A 0.9900
C20 H20B 0.9900
C6 C7 1.425(4)
C6 H6B 0.9500
C59 C58 1.509(4)
C59 C60 1.542(4)
C59 H59A 0.9900
C59 H59B 0.9900
C50 H50A 0.9500
C63 C64 1.381(5)
C63 H63A 0.9500
C9 C7 1.422(4)
C9 H9A 0.9500
C40 C42 1.423(5)
C40 C39 1.427(5)
C48 C47 1.394(4)
C48 H48A 0.9500
C37 C38 1.416(4)
C37 H37A 0.9500
C26 C27 1.539(4)
C26 H26A 0.9900
C26 H26B 0.9900
C15 C16 1.378(4)
C15 H15A 0.9500
C66 C65 1.386(4)
C47 H47A 0.9500
C60 H60A 0.9900
C60 H60B 0.9900
C27 H27A 0.9900
C27 H27B 0.9900
C44 C43 1.419(4)
C44 H44A 0.9500
C29 C30 1.378(4)
C29 H29A 0.9500
C30 C31 1.380(4)
C30 H30A 0.9500
C64 C65 1.388(4)
C64 H64A 0.9500
C31 H31A 0.9500
C16 H16A 0.9500
C56 C55 1.383(4)
C56 H56A 0.9500
C65 H65A 0.9500
C43 C42 1.369(5)
C43 H43A 0.9500
C42 H42A 0.9500
C55 H55A 0.9500
C38 C39 1.367(5)
C38 H38A 0.9500
C39 H39A 0.9500

loop_
_geom_torsion_atom_site_label_1
_geom_torsion_atom_site_label_2
_geom_torsion_atom_site_label_3
_geom_torsion_atom_site_label_4
_geom_torsion
N4 As2 N5 C35 6.65(17)
Cl2 As2 N5 C35 -92.20(17)
N4 As2 N5 C46 176.3(2)
Cl2 As2 N5 C46 77.47(19)
N2 As1 N1 C1 -10.17(17)
Cl1 As1 N1 C1 89.54(16)
N2 As1 N1 C33 -168.9(2)
Cl1 As1 N1 C33 -69.2(2)
N1 As1 N2 C2 8.10(17)
Cl1 As1 N2 C2 -89.28(17)
N1 As1 N2 C13 178.9(2)
Cl1 As1 N2 C13 81.5(2)
N5 As2 N4 C34 -8.24(17)
Cl2 As2 N4 C34 91.34(17)
N5 As2 N4 C66 -168.3(2)
Cl2 As2 N4 C66 -68.7(2)
C46 N5 C35 C34 -173.4(2)
As2 N5 C35 C34 -3.6(3)
C46 N5 C35 C36 9.5(4)
As2 N5 C35 C36 179.2(2)
C55 C54 N6 C58 -0.3(4)
C53 C54 N6 C58 177.8(2)
C17 C18 C13 C14 0.6(4)
C19 C18 C13 C14 177.7(2)
C17 C18 C13 N2 179.9(2)
C19 C18 C13 N2 -3.0(3)
C2 N2 C13 C14 83.7(3)
As1 N2 C13 C14 -86.1(3)
C2 N2 C13 C18 -95.6(3)
As1 N2 C13 C18 94.6(3)
C13 C18 C17 C16 0.9(4)
C19 C18 C17 C16 -176.2(2)
C44 C45 C41 C40 0.6(4)
C34 C45 C41 C40 -178.6(2)
C44 C45 C41 C36 179.1(2)
C34 C45 C41 C36 -0.1(3)
C12 C11 C10 C9 -0.1(4)
C10 C11 C12 C8 1.6(4)
C10 C11 C12 C1 -178.9(3)
N6 C54 C53 C52 -74.8(3)
C55 C54 C53 C52 103.3(3)
C31 C32 C33 C28 -1.8(4)
C31 C32 C33 N1 179.9(2)
C1 N1 C33 C32 -48.5(4)
As1 N1 C33 C32 107.7(2)
C1 N1 C33 C28 133.1(3)
As1 N1 C33 C28 -70.7(3)
C17 C18 C19 C20 87.2(3)
C13 C18 C19 C20 -89.8(3)
C33 N1 C1 C2 168.6(2)
As1 N1 C1 C2 10.2(3)
C33 N1 C1 C12 -19.7(4)
As1 N1 C1 C12 -178.2(2)
C11 C12 C1 C2 -177.8(3)
C8 C12 C1 C2 1.8(3)
C11 C12 C1 N1 10.3(5)
C8 C12 C1 N1 -170.1(3)
C21 N3 C25 C24 1.8(4)
C21 N3 C25 C26 -177.6(2)
C11 C12 C8 C7 -2.2(4)
C1 C12 C8 C7 178.1(2)
C11 C12 C8 C3 179.1(2)
C1 C12 C8 C3 -0.6(3)
C50 C51 C52 C53 93.9(3)
C46 C51 C52 C53 -81.9(3)
C54 C53 C52 C51 148.5(2)
C50 C51 C46 C47 0.1(4)
C52 C51 C46 C47 176.1(2)
C50 C51 C46 N5 -179.0(2)
C52 C51 C46 N5 -3.1(4)
C35 N5 C46 C47 95.0(3)
As2 N5 C46 C47 -73.4(3)
C35 N5 C46 C51 -85.8(3)
As2 N5 C46 C51 105.8(2)
N3 C25 C24 C23 -1.2(4)
C26 C25 C24 C23 178.1(3)
C18 C13 C14 C15 -1.5(4)
N2 C13 C14 C15 179.2(2)
N1 C1 C2 N2 -3.9(3)
C12 C1 C2 N2 -177.8(2)
N1 C1 C2 C3 171.6(2)
C12 C1 C2 C3 -2.3(3)
C13 N2 C2 C1 -175.5(2)
As1 N2 C2 C1 -4.3(3)
C13 N2 C2 C3 10.4(4)
As1 N2 C2 C3 -178.4(2)
C66 C61 C62 C63 -0.5(4)
C60 C61 C62 C63 179.4(3)
C25 N3 C21 C22 -0.7(4)
C25 N3 C21 C20 177.4(2)
C23 C22 C21 N3 -0.8(4)
C23 C22 C21 C20 -178.8(2)
C21 C22 C23 C24 1.4(4)
C25 C24 C23 C22 -0.4(4)
C3 C4 C5 C6 0.7(4)
N5 C35 C34 N4 -3.1(3)
C36 C35 C34 N4 174.8(2)
N5 C35 C34 C45 179.8(2)
C36 C35 C34 C45 -2.3(3)
C66 N4 C34 C35 168.0(2)
As2 N4 C34 C35 8.2(3)
C66 N4 C34 C45 -15.9(5)
As2 N4 C34 C45 -175.7(3)
C44 C45 C34 C35 -177.4(3)
C41 C45 C34 C35 1.5(3)
C44 C45 C34 N4 6.3(6)
C41 C45 C34 N4 -174.7(3)
C40 C41 C36 C37 -2.9(4)
C45 C41 C36 C37 178.6(2)
C40 C41 C36 C35 177.3(2)
C45 C41 C36 C35 -1.2(3)
C34 C35 C36 C37 -177.6(3)
N5 C35 C36 C37 -0.3(5)
C34 C35 C36 C41 2.2(3)
N5 C35 C36 C41 179.4(3)
C32 C33 C28 C29 2.2(4)
N1 C33 C28 C29 -179.4(2)
C32 C33 C28 C27 -176.0(3)
N1 C33 C28 C27 2.3(4)
N3 C21 C20 C19 -64.7(3)
C22 C21 C20 C19 113.4(3)
C18 C19 C20 C21 151.1(2)
C4 C5 C6 C7 0.2(4)
C46 C51 C50 C49 -0.2(4)
C52 C51 C50 C49 -176.1(3)
C48 C49 C50 C51 0.4(4)
C5 C4 C3 C8 -0.3(4)
C5 C4 C3 C2 177.4(3)
C7 C8 C3 C4 -1.1(4)
C12 C8 C3 C4 177.7(2)
C7 C8 C3 C2 -179.4(2)
C12 C8 C3 C2 -0.6(3)
C1 C2 C3 C4 -176.1(3)
N2 C2 C3 C4 -1.8(5)
C1 C2 C3 C8 1.8(3)
N2 C2 C3 C8 176.1(3)
C61 C62 C63 C64 0.9(4)
C54 N6 C58 C57 1.2(4)
C54 N6 C58 C59 -178.2(2)
C56 C57 C58 N6 -0.6(4)
C56 C57 C58 C59 178.6(2)
C60 C59 C58 N6 -62.6(3)
C60 C59 C58 C57 118.1(3)
C11 C10 C9 C7 -0.9(4)
C36 C41 C40 C42 -178.3(2)
C45 C41 C40 C42 -0.1(4)
C36 C41 C40 C39 2.2(4)
C45 C41 C40 C39 -179.6(3)
C50 C49 C48 C47 -0.4(4)
C41 C36 C37 C38 1.6(4)
C35 C36 C37 C38 -178.7(3)
N3 C25 C26 C27 -67.7(3)
C24 C25 C26 C27 112.9(3)
C13 C14 C15 C16 1.0(4)
C62 C61 C66 C65 0.2(4)
C60 C61 C66 C65 -179.7(3)
C62 C61 C66 N4 178.7(2)
C60 C61 C66 N4 -1.2(4)
C34 N4 C66 C65 -55.9(4)
As2 N4 C66 C65 101.7(3)
C34 N4 C66 C61 125.6(3)
As2 N4 C66 C61 -76.9(3)
C51 C46 C47 C48 -0.2(4)
N5 C46 C47 C48 179.0(2)
C49 C48 C47 C46 0.3(4)
C66 C61 C60 C59 -67.0(3)
C62 C61 C60 C59 113.1(3)
C58 C59 C60 C61 147.5(2)
C29 C28 C27 C26 111.8(3)
C33 C28 C27 C26 -70.0(3)
C25 C26 C27 C28 152.1(2)
C41 C45 C44 C43 -0.7(4)
C34 C45 C44 C43 178.2(3)
C33 C28 C29 C30 -0.9(4)
C27 C28 C29 C30 177.4(3)
C28 C29 C30 C31 -1.0(4)
C62 C63 C64 C65 -1.0(5)
C29 C30 C31 C32 1.5(4)
C33 C32 C31 C30 -0.1(4)
C14 C15 C16 C17 0.4(4)
C18 C17 C16 C15 -1.4(4)
C58 C57 C56 C55 -0.7(4)
C61 C66 C65 C64 -0.3(4)
N4 C66 C65 C64 -178.8(3)
C63 C64 C65 C66 0.7(5)
C45 C44 C43 C42 0.2(4)
C3 C8 C7 C9 179.8(2)
C12 C8 C7 C9 1.2(4)
C3 C8 C7 C6 1.9(4)
C12 C8 C7 C6 -176.7(2)
C10 C9 C7 C8 0.4(4)
C10 C9 C7 C6 178.0(3)
C5 C6 C7 C8 -1.4(4)
C5 C6 C7 C9 -179.0(3)
C44 C43 C42 C40 0.4(5)
C41 C40 C42 C43 -0.4(4)
C39 C40 C42 C43 179.0(3)
C57 C56 C55 C54 1.5(4)
N6 C54 C55 C56 -1.0(4)
C53 C54 C55 C56 -179.0(2)
C36 C37 C38 C39 0.2(4)
C37 C38 C39 C40 -1.0(5)
C41 C40 C39 C38 -0.2(4)
C42 C40 C39 C38 -179.6(3)
